data_1559316
loop_
_publ_author_name
'Fostvedt, Jade I.'
'Grant, Lauren N.'
'Kriegel, Benjamin M.'
'Obenhuber, Andreas H.'
'Lohrey, Trevor D.'
'Bergman, Robert G.'
'Arnold, John'

_publ_section_title
;
 1,2-Addition and cycloaddition reactions of niobium bis(imido) and oxo
 imido complexes
;
_journal_name_full 'Chemical Science'
_journal_paper_doi 10.1039/D0SC03489D
_journal_year 2020
_chemical_formula_moiety 'Nb O2 N4 C46 H67, C4 H10 O'
_chemical_formula_sum 'C50 H77 N4 Nb O3'
_chemical_formula_weight 875.06
_chemical_melting_point 408
_chemical_name_common (BDI)Nb(NAr)(N(tBu)CO2)
_chemical_name_systematic
'(N-tert-butylcarbamidato-N,O)-(2,6-diisopropylphenyl)imino-(N,N?-bis(2,6-diisopropylphenyl)-3,5-dimethyl-B-diketiminato)-niobium(V) diethyl ether solvate'
_chemical_properties_physical Air-sensitive,Moisture-sensitive,Oxygen-sensitive
_space_group_crystal_system monoclinic
_space_group_IT_number 9
_space_group_name_Hall 'C -2yc'
_space_group_name_H-M_alt 'C 1 c 1'
_atom_sites_solution_hydrogens geom
_atom_sites_solution_primary iterative
_atom_sites_solution_secondary difmap
_audit_creation_method SHELXL-2014/7
_audit_update_record
;
2020-05-14 deposited with the CCDC.	2020-10-08 downloaded from the CCDC.
;
_cell_angle_alpha 90
_cell_angle_beta 106.2880(10)
_cell_angle_gamma 90
_cell_formula_units_Z 4
_cell_length_a 18.1386(6)
_cell_length_b 13.7454(5)
_cell_length_c 19.8912(7)
_cell_measurement_reflns_used 9824
_cell_measurement_temperature 100(2)
_cell_measurement_theta_max 25.37
_cell_measurement_theta_min 2.59
_cell_volume 4760.3(3)
_computing_cell_refinement 'Bruker SAINT'
_computing_data_collection 'Bruker APEX2'
_computing_data_reduction 'Bruker SAINT'
_computing_molecular_graphics ORTEP-32
_computing_publication_material WinGX
_computing_structure_refinement SHELXL-2014
_computing_structure_solution SHELXT
_diffrn_ambient_temperature 100(2)
_diffrn_detector_area_resol_mean 8.366
_diffrn_measured_fraction_theta_full 1.000
_diffrn_measured_fraction_theta_max 0.999
_diffrn_measurement_device_type 'Bruker APEX-II CCD'
_diffrn_measurement_method 'phi and omega scans'
_diffrn_radiation_type MoK\a
_diffrn_radiation_wavelength 0.71073
_diffrn_reflns_av_R_equivalents 0.0524
_diffrn_reflns_av_unetI/netI 0.0500
_diffrn_reflns_Laue_measured_fraction_full 1.000
_diffrn_reflns_Laue_measured_fraction_max 0.999
_diffrn_reflns_limit_h_max 21
_diffrn_reflns_limit_h_min -19
_diffrn_reflns_limit_k_max 16
_diffrn_reflns_limit_k_min -14
_diffrn_reflns_limit_l_max 23
_diffrn_reflns_limit_l_min -23
_diffrn_reflns_number 27774
_diffrn_reflns_point_group_measured_fraction_full 0.903
_diffrn_reflns_point_group_measured_fraction_max 0.895
_diffrn_reflns_theta_full 25.000
_diffrn_reflns_theta_max 25.370
_diffrn_reflns_theta_min 1.888
_diffrn_source 'microfocus sealed tube'
_exptl_absorpt_coefficient_mu 0.297
_exptl_absorpt_correction_T_max 0.7452
_exptl_absorpt_correction_T_min 0.7071
_exptl_absorpt_correction_type multi-scan
_exptl_absorpt_process_details SADABS
_exptl_crystal_colour red
_exptl_crystal_density_diffrn 1.221
_exptl_crystal_description block
_exptl_crystal_F_000 1880
_exptl_crystal_recrystallization_method 'Re-crystallisation from solvent: Diethyl ether'
_exptl_crystal_size_max 0.120
_exptl_crystal_size_mid 0.080
_exptl_crystal_size_min 0.050
_refine_diff_density_max 0.623
_refine_diff_density_min -0.372
_refine_diff_density_rms 0.053
_refine_ls_abs_structure_details
; 
 Flack x determined using 3135 quotients [(I+)-(I-)]/[(I+)+(I-)] 
 (Parsons, Flack and Wagner, Acta Cryst. B69 (2013) 249-259). 
;
_refine_ls_abs_structure_Flack -0.038(15)
_refine_ls_extinction_method none
_refine_ls_goodness_of_fit_ref 1.048
_refine_ls_hydrogen_treatment constr
_refine_ls_matrix_type full
_refine_ls_number_parameters 542
_refine_ls_number_reflns 7825
_refine_ls_number_restraints 2
_refine_ls_restrained_S_all 1.048
_refine_ls_R_factor_all 0.0347
_refine_ls_R_factor_gt 0.0325
_refine_ls_shift/su_max 0.001
_refine_ls_shift/su_mean 0.000
_refine_ls_structure_factor_coef Fsqd
_refine_ls_weighting_details 'w=1/[\s^2^(Fo^2^)+(0.0360P)^2^+2.8809P] where P=(Fo^2^+2Fc^2^)/3'
_refine_ls_weighting_scheme calc
_refine_ls_wR_factor_gt 0.0770
_refine_ls_wR_factor_ref 0.0784
_reflns_Friedel_coverage 0.790
_reflns_Friedel_fraction_full 0.806
_reflns_Friedel_fraction_max 0.791
_reflns_number_gt 7465
_reflns_number_total 7825
_reflns_threshold_expression 'I > 2\s(I)'
_cod_data_source_file d0sc03489d2.cif
_cod_data_source_block shelx_CCDC2
_cod_original_sg_symbol_H-M 'C c'
_cod_database_code 1559316
_shelx_shelxl_version_number 2014/7
_shelx_space_group_comment
; 
The symmetry employed for this shelxl refinement is uniquely defined 
by the following loop, which should always be used as a source of 
symmetry information in preference to the above space-group names. 
They are only intended as comments. 
;
_shelx_estimated_absorpt_t_min 0.965
_shelx_estimated_absorpt_t_max 0.985

loop_
_space_group_symop_operation_xyz
'x, y, z'
'x, -y, z+1/2'
'x+1/2, y+1/2, z'
'x+1/2, -y+1/2, z+1/2'

loop_
_atom_site_label
_atom_site_type_symbol
_atom_site_fract_x
_atom_site_fract_y
_atom_site_fract_z
_atom_site_U_iso_or_equiv
_atom_site_adp_type
_atom_site_occupancy
_atom_site_site_symmetry_order
_atom_site_calc_flag
_atom_site_refinement_flags_posn
_atom_site_refinement_flags_adp
_atom_site_refinement_flags_occupancy
_atom_site_disorder_assembly
_atom_site_disorder_group
C1 C 0.5488(2) 0.5838(3) 0.44298(19) 0.0166(9) Uani 1 1 d . . . . .
C2 C 0.6024(2) 0.6570(3) 0.4647(2) 0.0185(9) Uani 1 1 d . . . . .
H2 H 0.6545 0.6364 0.4789 0.022 Uiso 1 1 calc R U . . .
C3 C 0.5906(2) 0.7576(3) 0.4687(2) 0.0178(9) Uani 1 1 d . . . . .
C4 C 0.5773(2) 0.4859(3) 0.4280(2) 0.0252(10) Uani 1 1 d . . . . .
H4A H 0.5851 0.4443 0.4694 0.038 Uiso 1 1 calc R U . . .
H4B H 0.6260 0.4936 0.4164 0.038 Uiso 1 1 calc R U . . .
H4C H 0.5393 0.4559 0.3884 0.038 Uiso 1 1 calc R U . . .
C5 C 0.6609(2) 0.8199(3) 0.4790(3) 0.0269(10) Uani 1 1 d . . . . .
H5A H 0.6488 0.8761 0.4476 0.040 Uiso 1 1 calc R U . . .
H5B H 0.7019 0.7817 0.4685 0.040 Uiso 1 1 calc R U . . .
H5C H 0.6778 0.8424 0.5277 0.040 Uiso 1 1 calc R U . . .
C6 C 0.4174(2) 0.5230(3) 0.4016(2) 0.0176(8) Uani 1 1 d . . . . .
C7 C 0.4060(2) 0.4436(3) 0.4420(2) 0.0195(10) Uani 1 1 d . . . . .
C8 C 0.3504(3) 0.3743(3) 0.4094(2) 0.0261(10) Uani 1 1 d . . . . .
H8 H 0.3420 0.3192 0.4352 0.031 Uiso 1 1 calc R U . . .
C9 C 0.3081(2) 0.3851(3) 0.3409(2) 0.0279(10) Uani 1 1 d . . . . .
H9 H 0.2701 0.3383 0.3201 0.033 Uiso 1 1 calc R U . . .
C10 C 0.3205(2) 0.4634(3) 0.3019(2) 0.0247(10) Uani 1 1 d . . . . .
H10 H 0.2909 0.4692 0.2544 0.030 Uiso 1 1 calc R U . . .
C11 C 0.3752(2) 0.5341(3) 0.3308(2) 0.0196(9) Uani 1 1 d . . . . .
C12 C 0.4501(3) 0.4294(3) 0.5186(2) 0.0223(10) Uani 1 1 d . . . . .
H12 H 0.4912 0.4802 0.5312 0.027 Uiso 1 1 calc R U . . .
C13 C 0.4887(3) 0.3301(3) 0.5324(3) 0.0331(11) Uani 1 1 d . . . . .
H13A H 0.5214 0.3273 0.5808 0.050 Uiso 1 1 calc R U . . .
H13B H 0.5201 0.3199 0.5002 0.050 Uiso 1 1 calc R U . . .
H13C H 0.4493 0.2793 0.5251 0.050 Uiso 1 1 calc R U . . .
C14 C 0.3978(3) 0.4433(3) 0.5662(2) 0.0282(10) Uani 1 1 d . . . . .
H14A H 0.3539 0.3990 0.5515 0.042 Uiso 1 1 calc R U . . .
H14B H 0.3794 0.5106 0.5627 0.042 Uiso 1 1 calc R U . . .
H14C H 0.4266 0.4291 0.6147 0.042 Uiso 1 1 calc R U . . .
C15 C 0.3901(2) 0.6182(3) 0.2869(2) 0.0230(9) Uani 1 1 d . . . . .
H15 H 0.3978 0.6779 0.3168 0.028 Uiso 1 1 calc R U . . .
C16 C 0.4644(3) 0.6015(4) 0.2659(2) 0.0298(11) Uani 1 1 d . . . . .
H16A H 0.5080 0.5983 0.3081 0.045 Uiso 1 1 calc R U . . .
H16B H 0.4720 0.6553 0.2362 0.045 Uiso 1 1 calc R U . . .
H16C H 0.4606 0.5402 0.2400 0.045 Uiso 1 1 calc R U . . .
C17 C 0.3234(3) 0.6382(4) 0.2222(2) 0.0296(10) Uani 1 1 d . . . . .
H17A H 0.3135 0.5803 0.1923 0.044 Uiso 1 1 calc R U . . .
H17B H 0.3363 0.6931 0.1962 0.044 Uiso 1 1 calc R U . . .
H17C H 0.2774 0.6540 0.2367 0.044 Uiso 1 1 calc R U . . .
C18 C 0.5177(2) 0.9041(3) 0.4515(2) 0.0187(9) Uani 1 1 d . . . . .
C19 C 0.4997(2) 0.9405(3) 0.3825(2) 0.0223(9) Uani 1 1 d . . . . .
C20 C 0.4911(2) 1.0407(3) 0.3741(2) 0.0268(10) Uani 1 1 d . . . . .
H20 H 0.4783 1.0676 0.3283 0.032 Uiso 1 1 calc R U . . .
C21 C 0.5007(3) 1.1017(4) 0.4306(2) 0.0279(11) Uani 1 1 d . . . . .
H21 H 0.4930 1.1697 0.4234 0.033 Uiso 1 1 calc R U . . .
C22 C 0.5214(3) 1.0646(3) 0.4979(2) 0.0270(10) Uani 1 1 d . . . . .
H22 H 0.5298 1.1078 0.5366 0.032 Uiso 1 1 calc R U . . .
C23 C 0.5299(2) 0.9659(3) 0.5096(2) 0.0204(9) Uani 1 1 d . . . . .
C24 C 0.4899(3) 0.8753(3) 0.3191(2) 0.0284(10) Uani 1 1 d . . . . .
H24 H 0.4869 0.8065 0.3345 0.034 Uiso 1 1 calc R U . . .
C25 C 0.4158(3) 0.8980(4) 0.2622(2) 0.0380(12) Uani 1 1 d . . . . .
H25A H 0.3722 0.8951 0.2821 0.057 Uiso 1 1 calc R U . . .
H25B H 0.4086 0.8501 0.2244 0.057 Uiso 1 1 calc R U . . .
H25C H 0.4192 0.9633 0.2435 0.057 Uiso 1 1 calc R U . . .
C26 C 0.5593(3) 0.8837(4) 0.2900(3) 0.0407(14) Uani 1 1 d . . . . .
H26A H 0.5622 0.9499 0.2727 0.061 Uiso 1 1 calc R U . . .
H26B H 0.5538 0.8373 0.2515 0.061 Uiso 1 1 calc R U . . .
H26C H 0.6063 0.8692 0.3272 0.061 Uiso 1 1 calc R U . . .
C27 C 0.5524(2) 0.9279(3) 0.5846(2) 0.0210(9) Uani 1 1 d . . . . .
H27 H 0.5608 0.8562 0.5827 0.025 Uiso 1 1 calc R U . . .
C28 C 0.4878(3) 0.9441(3) 0.6184(2) 0.0265(10) Uani 1 1 d . . . . .
H28A H 0.4800 1.0141 0.6230 0.040 Uiso 1 1 calc R U . . .
H28B H 0.5015 0.9140 0.6650 0.040 Uiso 1 1 calc R U . . .
H28C H 0.4404 0.9148 0.5892 0.040 Uiso 1 1 calc R U . . .
C29 C 0.6271(2) 0.9733(3) 0.6293(2) 0.0316(11) Uani 1 1 d . . . . .
H29A H 0.6686 0.9596 0.6081 0.047 Uiso 1 1 calc R U . . .
H29B H 0.6400 0.9457 0.6766 0.047 Uiso 1 1 calc R U . . .
H29C H 0.6205 1.0439 0.6319 0.047 Uiso 1 1 calc R U . . .
C30 C 0.4539(2) 0.7034(3) 0.6302(2) 0.0163(8) Uani 1 1 d . . . . .
C31 C 0.5274(2) 0.6704(3) 0.6713(2) 0.0179(9) Uani 1 1 d . . . . .
C32 C 0.5437(2) 0.6745(3) 0.7435(2) 0.0224(9) Uani 1 1 d . . . . .
H32 H 0.5927 0.6535 0.7712 0.027 Uiso 1 1 calc R U . . .
C33 C 0.4909(2) 0.7083(3) 0.7768(2) 0.0226(10) Uani 1 1 d . . . . .
H33 H 0.5038 0.7112 0.8264 0.027 Uiso 1 1 calc R U . . .
C34 C 0.4195(2) 0.7377(3) 0.7366(2) 0.0223(9) Uani 1 1 d . . . . .
H34 H 0.3831 0.7604 0.7592 0.027 Uiso 1 1 calc R U . . .
C35 C 0.3993(2) 0.7351(3) 0.6640(2) 0.0184(9) Uani 1 1 d . . . . .
C36 C 0.5870(2) 0.6304(3) 0.6387(2) 0.0217(9) Uani 1 1 d . . . . .
H36 H 0.5651 0.6315 0.5867 0.026 Uiso 1 1 calc R U . . .
C37 C 0.6605(2) 0.6909(4) 0.6579(2) 0.0292(10) Uani 1 1 d . . . . .
H37A H 0.6482 0.7587 0.6440 0.044 Uiso 1 1 calc R U . . .
H37B H 0.6963 0.6652 0.6334 0.044 Uiso 1 1 calc R U . . .
H37C H 0.6842 0.6876 0.7086 0.044 Uiso 1 1 calc R U . . .
C38 C 0.6068(3) 0.5249(3) 0.6616(2) 0.0322(11) Uani 1 1 d . . . . .
H38A H 0.6360 0.5236 0.7112 0.048 Uiso 1 1 calc R U . . .
H38B H 0.6377 0.4963 0.6334 0.048 Uiso 1 1 calc R U . . .
H38C H 0.5593 0.4874 0.6550 0.048 Uiso 1 1 calc R U . . .
C39 C 0.3179(2) 0.7641(3) 0.6227(2) 0.0223(9) Uani 1 1 d . . . . .
H39 H 0.3140 0.7592 0.5717 0.027 Uiso 1 1 calc R U . . .
C40 C 0.2589(3) 0.6935(3) 0.6387(2) 0.0271(10) Uani 1 1 d . . . . .
H40A H 0.2736 0.6264 0.6320 0.041 Uiso 1 1 calc R U . . .
H40B H 0.2079 0.7070 0.6070 0.041 Uiso 1 1 calc R U . . .
H40C H 0.2577 0.7024 0.6873 0.041 Uiso 1 1 calc R U . . .
C41 C 0.2971(3) 0.8685(4) 0.6379(3) 0.0317(12) Uani 1 1 d . . . . .
H41A H 0.3015 0.8753 0.6880 0.048 Uiso 1 1 calc R U . . .
H41B H 0.2442 0.8827 0.6106 0.048 Uiso 1 1 calc R U . . .
H41C H 0.3322 0.9143 0.6249 0.048 Uiso 1 1 calc R U . . .
C42 C 0.2248(2) 0.6749(3) 0.4184(2) 0.0208(9) Uani 1 1 d . . . . .
C43 C 0.2405(3) 0.5872(3) 0.4664(2) 0.0249(10) Uani 1 1 d . . . . .
H43A H 0.2700 0.5390 0.4484 0.037 Uiso 1 1 calc R U . . .
H43B H 0.1917 0.5585 0.4683 0.037 Uiso 1 1 calc R U . . .
H43C H 0.2701 0.6074 0.5135 0.037 Uiso 1 1 calc R U . . .
C44 C 0.1747(2) 0.7487(4) 0.4439(2) 0.0246(9) Uani 1 1 d . . . . .
H44A H 0.2046 0.7772 0.4884 0.037 Uiso 1 1 calc R U . . .
H44B H 0.1295 0.7155 0.4508 0.037 Uiso 1 1 calc R U . . .
H44C H 0.1581 0.8002 0.4089 0.037 Uiso 1 1 calc R U . . .
C45 C 0.1831(2) 0.6423(3) 0.3438(2) 0.0275(10) Uani 1 1 d . . . . .
H45A H 0.1727 0.6990 0.3127 0.041 Uiso 1 1 calc R U . . .
H45B H 0.1345 0.6109 0.3436 0.041 Uiso 1 1 calc R U . . .
H45C H 0.2153 0.5959 0.3274 0.041 Uiso 1 1 calc R U . . .
C46 C 0.3006(3) 0.8085(3) 0.3869(2) 0.0232(9) Uani 1 1 d . . . . .
C47 C 0.7068(7) 0.6355(6) 0.3147(4) 0.121(4) Uani 1 1 d . . . . .
H47A H 0.6617 0.5997 0.3191 0.182 Uiso 1 1 calc R U . . .
H47B H 0.7122 0.6266 0.2674 0.182 Uiso 1 1 calc R U . . .
H47C H 0.7004 0.7049 0.3231 0.182 Uiso 1 1 calc R U . . .
C48 C 0.7736(4) 0.5999(7) 0.3648(6) 0.121(5) Uani 1 1 d . . . . .
H48A H 0.8198 0.6247 0.3532 0.145 Uiso 1 1 calc R U . . .
H48B H 0.7744 0.5280 0.3622 0.145 Uiso 1 1 calc R U . . .
C49 C 0.8210(5) 0.5839(6) 0.4909(6) 0.100(4) Uani 1 1 d . . . . .
H49A H 0.8738 0.5819 0.4860 0.120 Uiso 1 1 calc R U . . .
H49B H 0.8030 0.5158 0.4904 0.120 Uiso 1 1 calc R U . . .
C50 C 0.8241(3) 0.6260(5) 0.5581(4) 0.066(2) Uani 1 1 d . . . . .
H50A H 0.8600 0.6809 0.5673 0.100 Uiso 1 1 calc R U . . .
H50B H 0.8416 0.5768 0.5948 0.100 Uiso 1 1 calc R U . . .
H50C H 0.7728 0.6488 0.5579 0.100 Uiso 1 1 calc R U . . .
N1 N 0.47234(18) 0.5981(2) 0.43300(16) 0.0156(7) Uani 1 1 d . . . . .
N2 N 0.52167(19) 0.7985(2) 0.46117(17) 0.0165(7) Uani 1 1 d . . . . .
N3 N 0.43668(19) 0.7038(2) 0.55723(17) 0.0146(7) Uani 1 1 d . . . . .
N4 N 0.29986(19) 0.7192(2) 0.41955(17) 0.0165(7) Uani 1 1 d . . . . .
O1 O 0.37367(15) 0.8402(2) 0.40731(14) 0.0216(6) Uani 1 1 d . . . . .
O2 O 0.24841(17) 0.8523(2) 0.34761(16) 0.0339(8) Uani 1 1 d . . . . .
O3 O 0.7764(3) 0.6294(3) 0.4358(3) 0.0697(14) Uani 1 1 d . . . . .
Nb Nb 0.41761(2) 0.71703(2) 0.46444(2) 0.01396(10) Uani 1 1 d . . . . .

loop_
_atom_site_aniso_label
_atom_site_aniso_U_11
_atom_site_aniso_U_22
_atom_site_aniso_U_33
_atom_site_aniso_U_23
_atom_site_aniso_U_13
_atom_site_aniso_U_12
C1 0.023(2) 0.017(2) 0.0114(19) 0.0006(15) 0.0071(17) 0.0015(17)
C2 0.015(2) 0.021(2) 0.018(2) 0.0012(17) 0.0038(17) -0.0004(17)
C3 0.017(2) 0.024(2) 0.013(2) 0.0024(17) 0.0058(17) -0.0020(18)
C4 0.022(2) 0.023(2) 0.033(2) -0.0054(18) 0.011(2) 0.0004(18)
C5 0.017(2) 0.024(3) 0.040(3) -0.002(2) 0.008(2) -0.001(2)
C6 0.019(2) 0.015(2) 0.020(2) -0.0040(16) 0.0083(17) 0.0015(16)
C7 0.023(3) 0.013(2) 0.026(2) -0.0025(16) 0.013(2) -0.0005(17)
C8 0.029(3) 0.019(3) 0.033(3) -0.0029(19) 0.015(2) -0.003(2)
C9 0.027(2) 0.024(3) 0.032(3) -0.0139(19) 0.008(2) -0.0073(19)
C10 0.018(2) 0.033(3) 0.023(2) -0.0087(19) 0.0046(18) 0.0000(19)
C11 0.022(2) 0.018(2) 0.021(2) -0.0046(17) 0.0103(17) 0.0033(17)
C12 0.028(3) 0.015(2) 0.025(2) -0.0009(18) 0.010(2) -0.0043(18)
C13 0.038(3) 0.023(3) 0.039(3) -0.001(2) 0.012(2) -0.001(2)
C14 0.037(3) 0.026(3) 0.024(2) 0.0040(18) 0.012(2) 0.005(2)
C15 0.027(2) 0.026(3) 0.016(2) -0.0038(17) 0.0069(18) -0.0039(18)
C16 0.030(3) 0.040(3) 0.020(2) 0.0006(19) 0.0078(19) -0.002(2)
C17 0.028(3) 0.033(3) 0.028(3) 0.006(2) 0.007(2) 0.000(2)
C18 0.015(2) 0.017(2) 0.025(2) 0.0018(17) 0.0065(17) -0.0029(17)
C19 0.021(2) 0.017(2) 0.028(2) 0.0005(17) 0.0052(18) -0.0049(17)
C20 0.026(3) 0.023(3) 0.032(3) 0.0066(19) 0.008(2) -0.0028(19)
C21 0.032(3) 0.016(2) 0.036(3) 0.0007(19) 0.010(2) -0.0021(19)
C22 0.032(3) 0.016(2) 0.032(3) -0.0084(18) 0.008(2) -0.0032(19)
C23 0.017(2) 0.019(2) 0.025(2) 0.0028(17) 0.0054(17) -0.0028(17)
C24 0.039(3) 0.023(3) 0.026(2) 0.0054(18) 0.013(2) -0.005(2)
C25 0.051(3) 0.035(3) 0.023(3) 0.003(2) 0.002(2) -0.013(2)
C26 0.048(3) 0.043(3) 0.037(3) -0.004(2) 0.022(3) -0.003(3)
C27 0.019(2) 0.018(2) 0.023(2) -0.0026(17) 0.0009(17) -0.0016(17)
C28 0.029(3) 0.024(2) 0.027(2) -0.0002(18) 0.009(2) 0.0001(19)
C29 0.023(2) 0.033(3) 0.035(3) -0.004(2) 0.001(2) -0.006(2)
C30 0.020(2) 0.012(2) 0.017(2) 0.0010(15) 0.0056(17) -0.0027(16)
C31 0.020(2) 0.012(2) 0.021(2) -0.0005(16) 0.0041(17) -0.0001(17)
C32 0.022(2) 0.019(2) 0.024(2) -0.0008(17) 0.0028(18) 0.0007(18)
C33 0.029(3) 0.023(2) 0.013(2) -0.0018(16) 0.0027(19) -0.0024(18)
C34 0.025(2) 0.021(2) 0.021(2) -0.0022(17) 0.0075(19) -0.0006(18)
C35 0.016(2) 0.018(2) 0.021(2) -0.0008(16) 0.0058(18) -0.0021(16)
C36 0.020(2) 0.028(2) 0.015(2) -0.0037(17) 0.0016(17) 0.0039(18)
C37 0.020(2) 0.041(3) 0.026(2) 0.002(2) 0.0059(19) 0.005(2)
C38 0.033(3) 0.030(3) 0.032(3) -0.003(2) 0.006(2) 0.011(2)
C39 0.021(2) 0.026(2) 0.022(2) 0.0050(18) 0.0095(18) 0.0034(18)
C40 0.022(2) 0.036(3) 0.022(2) 0.0035(19) 0.0051(19) -0.002(2)
C41 0.028(3) 0.024(3) 0.043(3) 0.003(2) 0.010(2) 0.005(2)
C42 0.018(2) 0.020(2) 0.027(2) -0.0015(18) 0.0086(18) 0.0003(17)
C43 0.021(2) 0.025(3) 0.030(3) 0.0000(19) 0.011(2) -0.0020(19)
C44 0.021(2) 0.027(2) 0.028(2) -0.004(2) 0.0102(19) 0.001(2)
C45 0.020(2) 0.032(3) 0.030(2) -0.0064(19) 0.0055(18) 0.0004(19)
C46 0.025(2) 0.024(2) 0.021(2) 0.0034(18) 0.0052(19) 0.0019(19)
C47 0.228(13) 0.076(6) 0.090(6) -0.044(5) 0.094(8) -0.095(7)
C48 0.041(4) 0.142(9) 0.189(10) -0.134(8) 0.049(5) -0.020(5)
C49 0.048(4) 0.054(5) 0.167(10) -0.040(6) -0.023(5) 0.031(4)
C50 0.046(4) 0.067(5) 0.097(6) 0.042(4) 0.038(4) 0.022(3)
N1 0.0177(18) 0.0121(17) 0.0171(17) -0.0021(13) 0.0048(14) -0.0007(14)
N2 0.0141(18) 0.0174(18) 0.0175(18) -0.0003(13) 0.0038(14) -0.0018(14)
N3 0.0140(17) 0.0105(17) 0.0191(18) -0.0012(13) 0.0042(14) -0.0003(12)
N4 0.0144(18) 0.0161(19) 0.0177(18) 0.0003(13) 0.0023(14) 0.0027(13)
O1 0.0162(15) 0.0235(16) 0.0228(16) 0.0070(12) 0.0013(12) -0.0012(12)
O2 0.0242(17) 0.035(2) 0.0361(19) 0.0190(15) -0.0029(14) 0.0041(15)
O3 0.122(4) 0.032(2) 0.083(3) 0.001(2) 0.074(3) 0.014(2)
Nb 0.01398(16) 0.01377(17) 0.01399(16) 0.00037(15) 0.00369(11) 0.00042(16)

loop_
_atom_type_symbol
_atom_type_description
_atom_type_scat_dispersion_real
_atom_type_scat_dispersion_imag
_atom_type_scat_source
C C 0.0033 0.0016 'International Tables Vol C Tables 4.2.6.8 and 6.1.1.4'
H H 0.0000 0.0000 'International Tables Vol C Tables 4.2.6.8 and 6.1.1.4'
N N 0.0061 0.0033 'International Tables Vol C Tables 4.2.6.8 and 6.1.1.4'
O O 0.0106 0.0060 'International Tables Vol C Tables 4.2.6.8 and 6.1.1.4'
Nb Nb -2.0727 0.6215 'International Tables Vol C Tables 4.2.6.8 and 6.1.1.4'

loop_
_geom_angle_atom_site_label_1
_geom_angle_atom_site_label_2
_geom_angle_atom_site_label_3
_geom_angle
_geom_angle_site_symmetry_1
_geom_angle_site_symmetry_3
_geom_angle_publ_flag
N1 C1 C2 122.7(4) . . ?
N1 C1 C4 119.6(3) . . ?
C2 C1 C4 117.6(4) . . ?
C1 C2 C3 129.0(4) . . ?
C1 C2 H2 115.5 . . ?
C3 C2 H2 115.5 . . ?
N2 C3 C2 124.0(4) . . ?
N2 C3 C5 120.4(4) . . ?
C2 C3 C5 115.6(4) . . ?
C1 C4 H4A 109.5 . . ?
C1 C4 H4B 109.5 . . ?
H4A C4 H4B 109.5 . . ?
C1 C4 H4C 109.5 . . ?
H4A C4 H4C 109.5 . . ?
H4B C4 H4C 109.5 . . ?
C3 C5 H5A 109.5 . . ?
C3 C5 H5B 109.5 . . ?
H5A C5 H5B 109.5 . . ?
C3 C5 H5C 109.5 . . ?
H5A C5 H5C 109.5 . . ?
H5B C5 H5C 109.5 . . ?
C7 C6 C11 121.9(4) . . ?
C7 C6 N1 120.1(3) . . ?
C11 C6 N1 118.0(3) . . ?
C6 C7 C8 117.7(4) . . ?
C6 C7 C12 123.5(4) . . ?
C8 C7 C12 118.9(4) . . ?
C9 C8 C7 120.9(4) . . ?
C9 C8 H8 119.6 . . ?
C7 C8 H8 119.6 . . ?
C8 C9 C10 120.6(4) . . ?
C8 C9 H9 119.7 . . ?
C10 C9 H9 119.7 . . ?
C9 C10 C11 121.4(4) . . ?
C9 C10 H10 119.3 . . ?
C11 C10 H10 119.3 . . ?
C10 C11 C6 117.5(4) . . ?
C10 C11 C15 121.1(4) . . ?
C6 C11 C15 121.4(4) . . ?
C7 C12 C13 112.4(4) . . ?
C7 C12 C14 111.1(4) . . ?
C13 C12 C14 109.5(4) . . ?
C7 C12 H12 107.9 . . ?
C13 C12 H12 107.9 . . ?
C14 C12 H12 107.9 . . ?
C12 C13 H13A 109.5 . . ?
C12 C13 H13B 109.5 . . ?
H13A C13 H13B 109.5 . . ?
C12 C13 H13C 109.5 . . ?
H13A C13 H13C 109.5 . . ?
H13B C13 H13C 109.5 . . ?
C12 C14 H14A 109.5 . . ?
C12 C14 H14B 109.5 . . ?
H14A C14 H14B 109.5 . . ?
C12 C14 H14C 109.5 . . ?
H14A C14 H14C 109.5 . . ?
H14B C14 H14C 109.5 . . ?
C11 C15 C17 113.3(4) . . ?
C11 C15 C16 110.7(4) . . ?
C17 C15 C16 110.3(3) . . ?
C11 C15 H15 107.4 . . ?
C17 C15 H15 107.4 . . ?
C16 C15 H15 107.4 . . ?
C15 C16 H16A 109.5 . . ?
C15 C16 H16B 109.5 . . ?
H16A C16 H16B 109.5 . . ?
C15 C16 H16C 109.5 . . ?
H16A C16 H16C 109.5 . . ?
H16B C16 H16C 109.5 . . ?
C15 C17 H17A 109.5 . . ?
C15 C17 H17B 109.5 . . ?
H17A C17 H17B 109.5 . . ?
C15 C17 H17C 109.5 . . ?
H17A C17 H17C 109.5 . . ?
H17B C17 H17C 109.5 . . ?
C23 C18 C19 121.7(4) . . ?
C23 C18 N2 120.2(4) . . ?
C19 C18 N2 118.0(4) . . ?
C20 C19 C18 117.2(4) . . ?
C20 C19 C24 120.2(4) . . ?
C18 C19 C24 122.6(4) . . ?
C21 C20 C19 121.5(4) . . ?
C21 C20 H20 119.3 . . ?
C19 C20 H20 119.3 . . ?
C20 C21 C22 120.3(4) . . ?
C20 C21 H21 119.8 . . ?
C22 C21 H21 119.8 . . ?
C23 C22 C21 120.9(4) . . ?
C23 C22 H22 119.5 . . ?
C21 C22 H22 119.5 . . ?
C22 C23 C18 118.3(4) . . ?
C22 C23 C27 119.3(4) . . ?
C18 C23 C27 122.4(4) . . ?
C19 C24 C25 111.7(4) . . ?
C19 C24 C26 110.7(4) . . ?
C25 C24 C26 110.4(4) . . ?
C19 C24 H24 108.0 . . ?
C25 C24 H24 108.0 . . ?
C26 C24 H24 108.0 . . ?
C24 C25 H25A 109.5 . . ?
C24 C25 H25B 109.5 . . ?
H25A C25 H25B 109.5 . . ?
C24 C25 H25C 109.5 . . ?
H25A C25 H25C 109.5 . . ?
H25B C25 H25C 109.5 . . ?
C24 C26 H26A 109.5 . . ?
C24 C26 H26B 109.5 . . ?
H26A C26 H26B 109.5 . . ?
C24 C26 H26C 109.5 . . ?
H26A C26 H26C 109.5 . . ?
H26B C26 H26C 109.5 . . ?
C28 C27 C23 110.8(3) . . ?
C28 C27 C29 110.4(4) . . ?
C23 C27 C29 112.3(4) . . ?
C28 C27 H27 107.7 . . ?
C23 C27 H27 107.7 . . ?
C29 C27 H27 107.7 . . ?
C27 C28 H28A 109.5 . . ?
C27 C28 H28B 109.5 . . ?
H28A C28 H28B 109.5 . . ?
C27 C28 H28C 109.5 . . ?
H28A C28 H28C 109.5 . . ?
H28B C28 H28C 109.5 . . ?
C27 C29 H29A 109.5 . . ?
C27 C29 H29B 109.5 . . ?
H29A C29 H29B 109.5 . . ?
C27 C29 H29C 109.5 . . ?
H29A C29 H29C 109.5 . . ?
H29B C29 H29C 109.5 . . ?
N3 C30 C35 120.7(4) . . ?
N3 C30 C31 119.9(3) . . ?
C35 C30 C31 119.4(4) . . ?
C32 C31 C30 118.4(4) . . ?
C32 C31 C36 119.3(4) . . ?
C30 C31 C36 122.3(4) . . ?
C31 C32 C33 122.3(4) . . ?
C31 C32 H32 118.9 . . ?
C33 C32 H32 118.9 . . ?
C34 C33 C32 118.9(4) . . ?
C34 C33 H33 120.6 . . ?
C32 C33 H33 120.6 . . ?
C33 C34 C35 121.8(4) . . ?
C33 C34 H34 119.1 . . ?
C35 C34 H34 119.1 . . ?
C34 C35 C30 119.2(4) . . ?
C34 C35 C39 119.1(4) . . ?
C30 C35 C39 121.7(4) . . ?
C31 C36 C37 112.0(4) . . ?
C31 C36 C38 110.7(4) . . ?
C37 C36 C38 109.0(4) . . ?
C31 C36 H36 108.4 . . ?
C37 C36 H36 108.4 . . ?
C38 C36 H36 108.4 . . ?
C36 C37 H37A 109.5 . . ?
C36 C37 H37B 109.5 . . ?
H37A C37 H37B 109.5 . . ?
C36 C37 H37C 109.5 . . ?
H37A C37 H37C 109.5 . . ?
H37B C37 H37C 109.5 . . ?
C36 C38 H38A 109.5 . . ?
C36 C38 H38B 109.5 . . ?
H38A C38 H38B 109.5 . . ?
C36 C38 H38C 109.5 . . ?
H38A C38 H38C 109.5 . . ?
H38B C38 H38C 109.5 . . ?
C35 C39 C41 113.1(4) . . ?
C35 C39 C40 110.3(3) . . ?
C41 C39 C40 108.9(4) . . ?
C35 C39 H39 108.1 . . ?
C41 C39 H39 108.1 . . ?
C40 C39 H39 108.1 . . ?
C39 C40 H40A 109.5 . . ?
C39 C40 H40B 109.5 . . ?
H40A C40 H40B 109.5 . . ?
C39 C40 H40C 109.5 . . ?
H40A C40 H40C 109.5 . . ?
H40B C40 H40C 109.5 . . ?
C39 C41 H41A 109.5 . . ?
C39 C41 H41B 109.5 . . ?
H41A C41 H41B 109.5 . . ?
C39 C41 H41C 109.5 . . ?
H41A C41 H41C 109.5 . . ?
H41B C41 H41C 109.5 . . ?
N4 C42 C43 107.9(3) . . ?
N4 C42 C45 109.8(3) . . ?
C43 C42 C45 109.4(4) . . ?
N4 C42 C44 110.4(3) . . ?
C43 C42 C44 109.9(4) . . ?
C45 C42 C44 109.6(3) . . ?
C42 C43 H43A 109.5 . . ?
C42 C43 H43B 109.5 . . ?
H43A C43 H43B 109.5 . . ?
C42 C43 H43C 109.5 . . ?
H43A C43 H43C 109.5 . . ?
H43B C43 H43C 109.5 . . ?
C42 C44 H44A 109.5 . . ?
C42 C44 H44B 109.5 . . ?
H44A C44 H44B 109.5 . . ?
C42 C44 H44C 109.5 . . ?
H44A C44 H44C 109.5 . . ?
H44B C44 H44C 109.5 . . ?
C42 C45 H45A 109.5 . . ?
C42 C45 H45B 109.5 . . ?
H45A C45 H45B 109.5 . . ?
C42 C45 H45C 109.5 . . ?
H45A C45 H45C 109.5 . . ?
H45B C45 H45C 109.5 . . ?
O2 C46 O1 124.2(4) . . ?
O2 C46 N4 129.4(4) . . ?
O1 C46 N4 106.4(3) . . ?
O2 C46 Nb 175.9(3) . . ?
O1 C46 Nb 53.13(19) . . ?
N4 C46 Nb 53.4(2) . . ?
C48 C47 H47A 109.5 . . ?
C48 C47 H47B 109.5 . . ?
H47A C47 H47B 109.5 . . ?
C48 C47 H47C 109.5 . . ?
H47A C47 H47C 109.5 . . ?
H47B C47 H47C 109.5 . . ?
C47 C48 O3 112.0(6) . . ?
C47 C48 H48A 109.2 . . ?
O3 C48 H48A 109.2 . . ?
C47 C48 H48B 109.2 . . ?
O3 C48 H48B 109.2 . . ?
H48A C48 H48B 107.9 . . ?
O3 C49 C50 115.7(6) . . ?
O3 C49 H49A 108.4 . . ?
C50 C49 H49A 108.4 . . ?
O3 C49 H49B 108.4 . . ?
C50 C49 H49B 108.4 . . ?
H49A C49 H49B 107.4 . . ?
C49 C50 H50A 109.5 . . ?
C49 C50 H50B 109.5 . . ?
H50A C50 H50B 109.5 . . ?
C49 C50 H50C 109.5 . . ?
H50A C50 H50C 109.5 . . ?
H50B C50 H50C 109.5 . . ?
C1 N1 C6 120.7(3) . . ?
C1 N1 Nb 128.2(3) . . ?
C6 N1 Nb 111.0(2) . . ?
C3 N2 C18 116.2(3) . . ?
C3 N2 Nb 124.1(3) . . ?
C18 N2 Nb 119.7(2) . . ?
C30 N3 Nb 174.2(3) . . ?
C46 N4 C42 118.9(3) . . ?
C46 N4 Nb 94.0(3) . . ?
C42 N4 Nb 146.2(3) . . ?
C46 O1 Nb 95.5(2) . . ?
C49 O3 C48 121.2(7) . . ?
N3 Nb O1 125.64(13) . . ?
N3 Nb N4 108.89(14) . . ?
O1 Nb N4 63.89(11) . . ?
N3 Nb N1 104.93(13) . . ?
O1 Nb N1 127.99(12) . . ?
N4 Nb N1 113.56(12) . . ?
N3 Nb N2 99.33(14) . . ?
O1 Nb N2 76.71(11) . . ?
N4 Nb N2 139.96(13) . . ?
N1 Nb N2 84.65(12) . . ?
N3 Nb C46 123.78(14) . . ?
O1 Nb C46 31.34(12) . . ?
N4 Nb C46 32.61(13) . . ?
N1 Nb C46 125.57(13) . . ?
N2 Nb C46 107.59(13) . . ?

loop_
_geom_bond_atom_site_label_1
_geom_bond_atom_site_label_2
_geom_bond_distance
_geom_bond_site_symmetry_2
_geom_bond_publ_flag
C1 N1 1.358(5) . ?
C1 C2 1.381(6) . ?
C1 C4 1.501(6) . ?
C2 C3 1.405(6) . ?
C2 H2 0.9500 . ?
C3 N2 1.340(5) . ?
C3 C5 1.501(6) . ?
C4 H4A 0.9800 . ?
C4 H4B 0.9800 . ?
C4 H4C 0.9800 . ?
C5 H5A 0.9800 . ?
C5 H5B 0.9800 . ?
C5 H5C 0.9800 . ?
C6 C7 1.406(6) . ?
C6 C11 1.411(6) . ?
C6 N1 1.448(5) . ?
C7 C8 1.406(6) . ?
C7 C12 1.522(7) . ?
C8 C9 1.372(6) . ?
C8 H8 0.9500 . ?
C9 C10 1.381(6) . ?
C9 H9 0.9500 . ?
C10 C11 1.392(6) . ?
C10 H10 0.9500 . ?
C11 C15 1.518(6) . ?
C12 C13 1.523(6) . ?
C12 C14 1.527(6) . ?
C12 H12 1.0000 . ?
C13 H13A 0.9800 . ?
C13 H13B 0.9800 . ?
C13 H13C 0.9800 . ?
C14 H14A 0.9800 . ?
C14 H14B 0.9800 . ?
C14 H14C 0.9800 . ?
C15 C17 1.524(6) . ?
C15 C16 1.535(6) . ?
C15 H15 1.0000 . ?
C16 H16A 0.9800 . ?
C16 H16B 0.9800 . ?
C16 H16C 0.9800 . ?
C17 H17A 0.9800 . ?
C17 H17B 0.9800 . ?
C17 H17C 0.9800 . ?
C18 C23 1.401(6) . ?
C18 C19 1.411(6) . ?
C18 N2 1.463(5) . ?
C19 C20 1.391(6) . ?
C19 C24 1.517(6) . ?
C20 C21 1.372(6) . ?
C20 H20 0.9500 . ?
C21 C22 1.383(6) . ?
C21 H21 0.9500 . ?
C22 C23 1.378(6) . ?
C22 H22 0.9500 . ?
C23 C27 1.524(6) . ?
C24 C25 1.527(6) . ?
C24 C26 1.530(7) . ?
C24 H24 1.0000 . ?
C25 H25A 0.9800 . ?
C25 H25B 0.9800 . ?
C25 H25C 0.9800 . ?
C26 H26A 0.9800 . ?
C26 H26B 0.9800 . ?
C26 H26C 0.9800 . ?
C27 C28 1.523(6) . ?
C27 C29 1.530(6) . ?
C27 H27 1.0000 . ?
C28 H28A 0.9800 . ?
C28 H28B 0.9800 . ?
C28 H28C 0.9800 . ?
C29 H29A 0.9800 . ?
C29 H29B 0.9800 . ?
C29 H29C 0.9800 . ?
C30 N3 1.397(5) . ?
C30 C35 1.413(6) . ?
C30 C31 1.428(6) . ?
C31 C32 1.382(6) . ?
C31 C36 1.512(6) . ?
C32 C33 1.387(6) . ?
C32 H32 0.9500 . ?
C33 C34 1.379(6) . ?
C33 H33 0.9500 . ?
C34 C35 1.386(6) . ?
C34 H34 0.9500 . ?
C35 C39 1.527(6) . ?
C36 C37 1.527(6) . ?
C36 C38 1.531(6) . ?
C36 H36 1.0000 . ?
C37 H37A 0.9800 . ?
C37 H37B 0.9800 . ?
C37 H37C 0.9800 . ?
C38 H38A 0.9800 . ?
C38 H38B 0.9800 . ?
C38 H38C 0.9800 . ?
C39 C41 1.537(7) . ?
C39 C40 1.542(6) . ?
C39 H39 1.0000 . ?
C40 H40A 0.9800 . ?
C40 H40B 0.9800 . ?
C40 H40C 0.9800 . ?
C41 H41A 0.9800 . ?
C41 H41B 0.9800 . ?
C41 H41C 0.9800 . ?
C42 N4 1.484(5) . ?
C42 C43 1.515(6) . ?
C42 C45 1.531(6) . ?
C42 C44 1.540(6) . ?
C43 H43A 0.9800 . ?
C43 H43B 0.9800 . ?
C43 H43C 0.9800 . ?
C44 H44A 0.9800 . ?
C44 H44B 0.9800 . ?
C44 H44C 0.9800 . ?
C45 H45A 0.9800 . ?
C45 H45B 0.9800 . ?
C45 H45C 0.9800 . ?
C46 O2 1.205(5) . ?
C46 O1 1.345(5) . ?
C46 N4 1.391(5) . ?
C46 Nb 2.575(4) . ?
C47 C48 1.423(13) . ?
C47 H47A 0.9800 . ?
C47 H47B 0.9800 . ?
C47 H47C 0.9800 . ?
C48 O3 1.458(10) . ?
C48 H48A 0.9900 . ?
C48 H48B 0.9900 . ?
C49 O3 1.322(9) . ?
C49 C50 1.444(11) . ?
C49 H49A 0.9900 . ?
C49 H49B 0.9900 . ?
C50 H50A 0.9800 . ?
C50 H50B 0.9800 . ?
C50 H50C 0.9800 . ?
N1 Nb 2.097(3) . ?
N2 Nb 2.211(3) . ?
N3 Nb 1.789(3) . ?
N4 Nb 2.071(3) . ?
O1 Nb 2.070(3) . ?
